data_4130668
loop_
_publ_author_name
'Yin, Haolin'
'Jin, Yi'
'Hertzog, Jerald E.'
'Mullane, Kimberly C.'
'Carroll, Patrick J.'
'Manor, Brian C.'
'Anna, Jessica M.'
'Schelter, Eric J.'

_publ_section_title
;
 The Hexachlorocerate(III) Anion: A Potent, Benchtop Stable, and Readily
 Available Ultraviolet A Photosensitizer for Aryl Chlorides.
;
_journal_issue 50
_journal_name_full 'Journal of the American Chemical Society'
_journal_page_first 16266
_journal_page_last 16273
_journal_paper_doi 10.1021/jacs.6b05712
_journal_volume 138
_journal_year 2016
_chemical_formula_sum 'C24 H60 Br6 Ce N3'
_chemical_formula_weight 1010.33
_space_group_IT_number 14
_space_group_name_Hall '-P 2ybc'
_space_group_name_H-M_alt 'P 1 21/c 1'
_symmetry_cell_setting monoclinic
_symmetry_Int_Tables_number 14
_symmetry_space_group_name_H-M 'P 1 21/c 1'
_atom_sites_solution_hydrogens geom
_atom_sites_solution_primary direct
_audit_creation_method SHELXL-97
_cell_angle_alpha 90.00
_cell_angle_beta 110.678(5)
_cell_angle_gamma 90.00
_cell_formula_units_Z 2
_cell_length_a 11.7573(14)
_cell_length_b 17.709(2)
_cell_length_c 12.2838(14)
_cell_measurement_reflns_used 9572
_cell_measurement_temperature 100
_cell_measurement_theta_max 27.51
_cell_measurement_theta_min 2.90
_cell_volume 2392.8(5)
_computing_data_collection 'Bruker APEX2'
_computing_data_reduction 'Bruker SAINT'
_computing_structure_refinement 'SHELXL-97 (Sheldrick, 2008)'
_computing_structure_solution 'SHELXS-97 (Sheldrick, 2008)'
_diffrn_ambient_temperature 100(1)
_diffrn_measured_fraction_theta_full 0.996
_diffrn_measured_fraction_theta_max 0.996
_diffrn_measurement_device 'CCD Area Detector'
_diffrn_measurement_device_type 'Bruker APEXII'
_diffrn_measurement_method 'phi and omega scans'
_diffrn_radiation_monochromator graphite
_diffrn_radiation_source 'fine-focus sealed tube'
_diffrn_radiation_type MoK\a
_diffrn_radiation_wavelength 0.71073
_diffrn_reflns_av_R_equivalents 0.0196
_diffrn_reflns_av_sigmaI/netI 0.0135
_diffrn_reflns_limit_h_max 15
_diffrn_reflns_limit_h_min -15
_diffrn_reflns_limit_k_max 22
_diffrn_reflns_limit_k_min -22
_diffrn_reflns_limit_l_max 14
_diffrn_reflns_limit_l_min -15
_diffrn_reflns_number 40444
_diffrn_reflns_theta_full 27.51
_diffrn_reflns_theta_max 27.51
_diffrn_reflns_theta_min 1.85
_exptl_absorpt_coefficient_mu 5.974
_exptl_absorpt_correction_T_max 0.7456
_exptl_absorpt_correction_T_min 0.5996
_exptl_absorpt_correction_type multi-scan
_exptl_absorpt_process_details '(SADABS; Sheldrick, 2007)'
_exptl_crystal_density_diffrn 1.402
_exptl_crystal_density_method 'not measured'
_exptl_crystal_description prism
_exptl_crystal_F_000 986
_exptl_crystal_size_max 0.25
_exptl_crystal_size_mid 0.15
_exptl_crystal_size_min 0.10
_refine_diff_density_max 0.626
_refine_diff_density_min -0.396
_refine_diff_density_rms 0.061
_refine_ls_extinction_method none
_refine_ls_goodness_of_fit_ref 1.048
_refine_ls_hydrogen_treatment constr
_refine_ls_matrix_type full
_refine_ls_number_parameters 203
_refine_ls_number_reflns 5478
_refine_ls_number_restraints 0
_refine_ls_restrained_S_all 1.048
_refine_ls_R_factor_all 0.0194
_refine_ls_R_factor_gt 0.0162
_refine_ls_shift/su_max 0.003
_refine_ls_shift/su_mean 0.000
_refine_ls_structure_factor_coef Fsqd
_refine_ls_weighting_details 'calc w=1/[\s^2^(Fo^2^)+(0.0184P)^2^+1.0230P] where P=(Fo^2^+2Fc^2^)/3'
_refine_ls_weighting_scheme calc
_refine_ls_wR_factor_gt 0.0369
_refine_ls_wR_factor_ref 0.0376
_reflns_number_gt 4937
_reflns_number_total 5478
_reflns_threshold_expression >2sigma(I)
_cod_data_source_file ja6b05712_si_002.cif
_cod_data_source_block UP4819
_cod_depositor_comments
;
The following automatic conversions were performed:

data name '_atom_site_symetry_multiplicity' was replaced with
'_atom_site_symmetry_multiplicity' as specified in the replacement
file
'/home/saulius/struct/COD-crude-data/automatic-downloads/DataCite-retrospective/ACS/depositions/lib/lists/replacement-tags.lst'.

Automatic conversion script
Id: cif_correct_tags 6909 2019-04-08 15:41:33Z antanas 
;
_cod_original_cell_volume 2392.9(5)
_cod_original_sg_symbol_H-M 'P 21/c     '
_cod_database_code 4130668

loop_
_symmetry_equiv_pos_as_xyz
'x, y, z'
'-x, y+1/2, -z+1/2'
'-x, -y, -z'
'x, -y-1/2, z-1/2'

loop_
_atom_site_label
_atom_site_type_symbol
_atom_site_fract_x
_atom_site_fract_y
_atom_site_fract_z
_atom_site_U_iso_or_equiv
_atom_site_adp_type
_atom_site_occupancy
_atom_site_symmetry_multiplicity
_atom_site_calc_flag
_atom_site_refinement_flags
Ce1 Ce 1.0000 0.5000 1.0000 0.01553(4) Uani 1 2 d S
Br1 Br 1.047924(15) 0.454931(9) 0.789158(13) 0.02233(4) Uani 1 1 d .
Br2 Br 1.208138(14) 0.408871(9) 1.138876(14) 0.02178(4) Uani 1 1 d .
Br3 Br 0.842371(15) 0.368759(9) 0.969724(14) 0.02316(4) Uani 1 1 d .
N1 N 0.05902(13) 0.32316(7) 0.40978(11) 0.0213(3) Uani 1 1 d .
C1 C 0.13075(17) 0.24979(10) 0.44284(17) 0.0304(4) Uani 1 1 d .
H1a H 0.1769 0.2507 0.5257 0.040 Uiso 1 1 calc R
H1b H 0.0737 0.2081 0.4282 0.040 Uiso 1 1 calc R
C2 C 0.21669(19) 0.23478(12) 0.3794(2) 0.0443(5) Uani 1 1 d .
H2a H 0.1728 0.2360 0.2970 0.066 Uiso 1 1 calc R
H2b H 0.2533 0.1860 0.4011 0.066 Uiso 1 1 calc R
H2c H 0.2789 0.2728 0.3996 0.066 Uiso 1 1 calc R
C3 C -0.02054(15) 0.32302(9) 0.28156(14) 0.0215(3) Uani 1 1 d .
H3a H -0.0650 0.3703 0.2638 0.029 Uiso 1 1 calc R
H3b H 0.0317 0.3211 0.2357 0.029 Uiso 1 1 calc R
C4 C -0.11104(17) 0.25853(10) 0.24398(15) 0.0280(4) Uani 1 1 d .
H4a H -0.0681 0.2114 0.2558 0.042 Uiso 1 1 calc R
H4b H -0.1594 0.2641 0.1631 0.042 Uiso 1 1 calc R
H4c H -0.1629 0.2593 0.2893 0.042 Uiso 1 1 calc R
C5 C -0.01725(17) 0.32796(11) 0.48701(15) 0.0291(4) Uani 1 1 d .
H5a H -0.0639 0.2817 0.4782 0.039 Uiso 1 1 calc R
H5b H 0.0371 0.3308 0.5674 0.039 Uiso 1 1 calc R
C6 C -0.10389(19) 0.39405(12) 0.46258(18) 0.0386(5) Uani 1 1 d .
H6a H -0.0602 0.4400 0.4635 0.058 Uiso 1 1 calc R
H6b H -0.1404 0.3964 0.5211 0.058 Uiso 1 1 calc R
H6c H -0.1662 0.3878 0.3875 0.058 Uiso 1 1 calc R
C7 C 0.14272(16) 0.39123(9) 0.42782(15) 0.0255(4) Uani 1 1 d .
H7a H 0.1888 0.3865 0.3764 0.034 Uiso 1 1 calc R
H7b H 0.0930 0.4363 0.4050 0.034 Uiso 1 1 calc R
C8 C 0.23124(18) 0.40191(11) 0.55106(17) 0.0349(4) Uani 1 1 d .
H8a H 0.1869 0.4100 0.6023 0.052 Uiso 1 1 calc R
H8b H 0.2820 0.4448 0.5538 0.052 Uiso 1 1 calc R
H8c H 0.2809 0.3576 0.5751 0.052 Uiso 1 1 calc R
N2 N 0.5000 0.5000 1.0000 0.0609(10) Uani 1 2 d S
C9 C 0.4454(4) 0.5437(2) 1.0854(4) 0.0362(9) Uani 0.50 1 d P
H9a H 0.3611 0.5555 1.0413 0.048 Uiso 0.50 1 calc PR
H9b H 0.4458 0.5088 1.1464 0.048 Uiso 0.50 1 calc PR
C10 C 0.5062(9) 0.6152(5) 1.1427(9) 0.057(2) Uani 0.50 1 d P
H10a H 0.5923 0.6072 1.1768 0.085 Uiso 0.50 1 calc PR
H10b H 0.4750 0.6295 1.2022 0.085 Uiso 0.50 1 calc PR
H10c H 0.4900 0.6547 1.0857 0.085 Uiso 0.50 1 calc PR
C11 C 0.4828(3) 0.5758(2) 0.9026(4) 0.0377(9) Uani 0.50 1 d P
H11a H 0.5271 0.6189 0.9459 0.050 Uiso 0.50 1 calc PR
H11b H 0.5199 0.5619 0.8464 0.050 Uiso 0.50 1 calc PR
C12 C 0.3533(5) 0.5997(4) 0.8374(6) 0.0631(18) Uani 0.50 1 d P
H12a H 0.3064 0.5566 0.7994 0.095 Uiso 0.50 1 calc PR
H12b H 0.3520 0.6370 0.7803 0.095 Uiso 0.50 1 calc PR
H12c H 0.3190 0.6206 0.8910 0.095 Uiso 0.50 1 calc PR
C13 C 0.4221(3) 0.4451(2) 0.9415(3) 0.0340(9) Uani 0.50 1 d P
H13a H 0.3409 0.4662 0.9089 0.045 Uiso 0.50 1 calc PR
H13b H 0.4204 0.4057 0.9958 0.045 Uiso 0.50 1 calc PR
C14 C 0.4566(9) 0.4096(5) 0.8423(10) 0.056(2) Uani 0.50 1 d P
H14a H 0.4387 0.4447 0.7789 0.084 Uiso 0.50 1 calc PR
H14b H 0.4108 0.3641 0.8160 0.084 Uiso 0.50 1 calc PR
H14c H 0.5419 0.3981 0.8706 0.084 Uiso 0.50 1 calc PR
C15 C 0.6298(3) 0.4979(2) 1.0482(3) 0.0255(7) Uani 0.50 1 d P
H15a H 0.6619 0.5471 1.0781 0.034 Uiso 0.50 1 calc PR
H15b H 0.6629 0.4831 0.9894 0.034 Uiso 0.50 1 calc PR
C16 C 0.6629(4) 0.4399(3) 1.1463(4) 0.0344(10) Uani 0.50 1 d P
H16a H 0.6399 0.4587 1.2088 0.052 Uiso 0.50 1 calc PR
H16b H 0.7490 0.4310 1.1740 0.052 Uiso 0.50 1 calc PR
H16c H 0.6207 0.3935 1.1178 0.052 Uiso 0.50 1 calc PR

loop_
_atom_site_aniso_label
_atom_site_aniso_U_11
_atom_site_aniso_U_22
_atom_site_aniso_U_33
_atom_site_aniso_U_23
_atom_site_aniso_U_13
_atom_site_aniso_U_12
Ce1 0.01639(6) 0.01476(6) 0.01652(6) -0.00011(5) 0.00714(5) 0.00043(4)
Br1 0.02801(9) 0.02245(8) 0.01816(8) 0.00029(6) 0.01015(7) 0.00447(6)
Br2 0.01981(8) 0.02245(8) 0.02253(8) 0.00176(6) 0.00678(6) 0.00325(6)
Br3 0.02524(9) 0.01916(8) 0.02709(9) -0.00169(6) 0.01175(7) -0.00388(6)
N1 0.0257(7) 0.0178(7) 0.0190(7) 0.0032(5) 0.0060(6) 0.0005(6)
C1 0.0338(10) 0.0182(8) 0.0321(10) 0.0051(7) 0.0028(8) 0.0048(7)
C2 0.0385(12) 0.0282(10) 0.0642(15) -0.0033(10) 0.0156(11) 0.0099(9)
C3 0.0261(9) 0.0198(8) 0.0178(8) 0.0033(6) 0.0065(7) 0.0014(7)
C4 0.0329(10) 0.0246(9) 0.0235(9) 0.0021(7) 0.0063(7) -0.0052(7)
C5 0.0334(10) 0.0338(10) 0.0215(9) 0.0002(7) 0.0114(8) -0.0061(8)
C6 0.0387(11) 0.0450(12) 0.0374(11) -0.0111(9) 0.0199(9) -0.0001(9)
C7 0.0271(9) 0.0192(8) 0.0279(9) -0.0003(7) 0.0069(7) -0.0039(7)
C8 0.0326(10) 0.0313(10) 0.0336(10) -0.0025(8) 0.0027(8) -0.0037(8)
N2 0.0183(12) 0.135(3) 0.0317(14) -0.0181(16) 0.0123(11) -0.0199(15)
C9 0.0270(19) 0.042(2) 0.049(2) 0.0051(19) 0.0249(18) 0.0048(17)
C10 0.077(7) 0.054(6) 0.052(5) -0.013(4) 0.040(5) -0.013(4)
C11 0.028(2) 0.040(2) 0.045(2) 0.0189(19) 0.0124(18) 0.0046(17)
C12 0.029(3) 0.074(4) 0.080(4) 0.044(4) 0.010(3) 0.010(3)
C13 0.0200(18) 0.042(2) 0.037(2) 0.0031(18) 0.0064(16) -0.0074(16)
C14 0.060(5) 0.054(6) 0.047(3) 0.000(4) 0.010(4) -0.021(4)
C15 0.0159(16) 0.037(2) 0.0243(18) 0.0074(15) 0.0083(14) -0.0014(14)
C16 0.024(2) 0.047(3) 0.032(2) 0.009(2) 0.0100(17) 0.002(2)

loop_
_atom_type_symbol
_atom_type_description
_atom_type_scat_dispersion_real
_atom_type_scat_dispersion_imag
_atom_type_scat_source
C C 0.0033 0.0016 'International Tables Vol C Tables 4.2.6.8 and 6.1.1.4'
H H 0.0000 0.0000 'International Tables Vol C Tables 4.2.6.8 and 6.1.1.4'
Br Br -0.2901 2.4595 'International Tables Vol C Tables 4.2.6.8 and 6.1.1.4'
Ce Ce -0.2486 2.6331 'International Tables Vol C Tables 4.2.6.8 and 6.1.1.4'
N N 0.0061 0.0033 'International Tables Vol C Tables 4.2.6.8 and 6.1.1.4'

loop_
_geom_angle_atom_site_label_1
_geom_angle_atom_site_label_2
_geom_angle_atom_site_label_3
_geom_angle
_geom_angle_site_symmetry_1
_geom_angle_site_symmetry_3
Br3 Ce1 Br3 180.0 . 3_767
Br3 Ce1 Br2 89.873(10) . .
Br3 Ce1 Br2 90.127(10) 3_767 .
Br3 Ce1 Br2 90.127(10) . 3_767
Br3 Ce1 Br2 89.873(10) 3_767 3_767
Br2 Ce1 Br2 180.0 . 3_767
Br3 Ce1 Br1 88.979(7) . .
Br3 Ce1 Br1 91.021(7) 3_767 .
Br2 Ce1 Br1 89.021(9) . .
Br2 Ce1 Br1 90.979(9) 3_767 .
Br3 Ce1 Br1 91.021(7) . 3_767
Br3 Ce1 Br1 88.979(7) 3_767 3_767
Br2 Ce1 Br1 90.979(9) . 3_767
Br2 Ce1 Br1 89.021(9) 3_767 3_767
Br1 Ce1 Br1 180.0 . 3_767
C5 N1 C3 111.31(13) . .
C5 N1 C7 110.99(13) . .
C3 N1 C7 106.35(12) . .
C5 N1 C1 105.92(13) . .
C3 N1 C1 110.77(13) . .
C7 N1 C1 111.59(13) . .
C2 C1 N1 115.03(15) . .
C4 C3 N1 115.14(13) . .
C6 C5 N1 115.11(15) . .
C8 C7 N1 115.14(14) . .
C13 N2 C13 180.0(2) 3_667 .
C13 N2 C15 128.6(2) 3_667 3_667
C13 N2 C15 51.4(2) . 3_667
C13 N2 C15 51.4(2) 3_667 .
C13 N2 C15 128.6(2) . .
C15 N2 C15 180.000(1) 3_667 .
C13 N2 C9 109.9(2) 3_667 3_667
C13 N2 C9 70.1(2) . 3_667
C15 N2 C9 110.9(2) 3_667 3_667
C15 N2 C9 69.1(2) . 3_667
C13 N2 C9 70.1(2) 3_667 .
C13 N2 C9 109.9(2) . .
C15 N2 C9 69.1(2) 3_667 .
C15 N2 C9 110.9(2) . .
C9 N2 C9 180.0(2) 3_667 .
C13 N2 C11 73.0(2) 3_667 .
C13 N2 C11 107.0(2) . .
C15 N2 C11 81.30(18) 3_667 .
C15 N2 C11 98.70(18) . .
C9 N2 C11 84.3(2) 3_667 .
C9 N2 C11 95.7(2) . .
C13 N2 C11 107.0(2) 3_667 3_667
C13 N2 C11 73.0(2) . 3_667
C15 N2 C11 98.70(18) 3_667 3_667
C15 N2 C11 81.30(18) . 3_667
C9 N2 C11 95.7(2) 3_667 3_667
C9 N2 C11 84.3(2) . 3_667
C11 N2 C11 180.000(1) . 3_667
C10 C9 N2 118.6(4) . .
C12 C11 N2 115.3(3) . .
N2 C13 C14 113.1(5) . .
N2 C15 C16 106.4(3) . .

loop_
_geom_bond_atom_site_label_1
_geom_bond_atom_site_label_2
_geom_bond_distance
_geom_bond_site_symmetry_2
Ce1 Br3 2.9134(3) .
Ce1 Br3 2.9134(3) 3_767
Ce1 Br2 2.9249(3) .
Ce1 Br2 2.9249(3) 3_767
Ce1 Br1 2.9484(3) .
Ce1 Br1 2.9484(3) 3_767
N1 C5 1.521(2) .
N1 C3 1.522(2) .
N1 C7 1.522(2) .
N1 C1 1.524(2) .
C1 C2 1.502(3) .
C3 C4 1.517(2) .
C5 C6 1.510(3) .
C7 C8 1.516(3) .
N2 C13 1.355(4) 3_667
N2 C13 1.355(4) .
N2 C15 1.429(3) 3_667
N2 C15 1.429(3) .
N2 C9 1.608(4) 3_667
N2 C9 1.608(4) .
N2 C11 1.761(4) .
N2 C11 1.761(4) 3_667
C9 C10 1.501(12) .
C11 C12 1.509(6) .
C13 C14 1.547(12) .
C15 C16 1.525(5) .

loop_
_platon_squeeze_void_nr
_platon_squeeze_void_average_x
_platon_squeeze_void_average_y
_platon_squeeze_void_average_z
_platon_squeeze_void_volume
_platon_squeeze_void_count_electrons
_platon_squeeze_void_content
1 0.500 0.574 0.398 642 170 ' '
